data_4068643
loop_
_publ_author_name
'Blacker, A. John'
'Duckett, Simon B.'
'Grace, Jake'
'Perutz, Robin N.'
'Whitwood, Adrian C.'

_publ_section_title
;
 Reactivity, Structures, and NMR Spectroscopy of Half-Sandwich
 Pentamethylcyclopentadienyl Rhodium Amido Complexes Relevant to Transfer
 Hydrogenation
;
_journal_issue 5
_journal_name_full Organometallics
_journal_page_first 1435
_journal_paper_doi 10.1021/om8009969
_journal_volume 28
_journal_year 2009
_chemical_absolute_configuration syn
_chemical_formula_moiety 'C31 H36 Br N2 O2 Rh S'
_chemical_formula_sum 'C31 H36 Br N2 O2 Rh S'
_chemical_formula_weight 683.50
_chemical_name_systematic
; 
 ? 
;
_space_group_IT_number 19
_symmetry_cell_setting orthorhombic
_symmetry_space_group_name_Hall 'P 2ac 2ab'
_symmetry_space_group_name_H-M 'P 21 21 21'
_atom_sites_solution_hydrogens geom
_atom_sites_solution_primary direct
_atom_sites_solution_secondary difmap
_audit_creation_method SHELXL-97
_cell_angle_alpha 90.00
_cell_angle_beta 90.00
_cell_angle_gamma 90.00
_cell_formula_units_Z 4
_cell_length_a 8.3927(4)
_cell_length_b 16.1471(8)
_cell_length_c 21.6575(11)
_cell_measurement_reflns_used 8103
_cell_measurement_temperature 110(2)
_cell_measurement_theta_max 29.05
_cell_measurement_theta_min 2.27
_cell_volume 2935.0(3)
_computing_cell_refinement 'Bruker SMART'
_computing_data_collection 'Bruker SMART'
_computing_data_reduction 'Bruker SAINT'
_computing_molecular_graphics 'Bruker SHELXTL'
_computing_publication_material 'Bruker SHELXTL'
_computing_structure_refinement 'SHELXL-97 (Sheldrick, 1997)'
_computing_structure_solution 'SHELXS-97 (Sheldrick, 1997)'
_diffrn_ambient_temperature 110(2)
_diffrn_measured_fraction_theta_full 0.994
_diffrn_measured_fraction_theta_max 0.994
_diffrn_measurement_device_type 'CCD area detector'
_diffrn_measurement_method 'phi and omega scans'
_diffrn_radiation_monochromator graphite
_diffrn_radiation_source 'fine-focus sealed tube'
_diffrn_radiation_type MoK\a
_diffrn_radiation_wavelength 0.71073
_diffrn_reflns_av_R_equivalents 0.0803
_diffrn_reflns_av_sigmaI/netI 0.0781
_diffrn_reflns_limit_h_max 11
_diffrn_reflns_limit_h_min -11
_diffrn_reflns_limit_k_max 22
_diffrn_reflns_limit_k_min -21
_diffrn_reflns_limit_l_max 30
_diffrn_reflns_limit_l_min -29
_diffrn_reflns_number 32890
_diffrn_reflns_theta_full 29.94
_diffrn_reflns_theta_max 29.94
_diffrn_reflns_theta_min 1.57
_exptl_absorpt_coefficient_mu 2.045
_exptl_absorpt_correction_T_max 0.850
_exptl_absorpt_correction_T_min 0.736
_exptl_absorpt_correction_type multi-scan
_exptl_absorpt_process_details 'SADABS v2.03; (Sheldrick)'
_exptl_crystal_colour orange-red
_exptl_crystal_density_diffrn 1.547
_exptl_crystal_density_method 'not measured'
_exptl_crystal_description block
_exptl_crystal_F_000 1392
_exptl_crystal_size_max 0.14
_exptl_crystal_size_mid 0.10
_exptl_crystal_size_min 0.08
_refine_diff_density_max 1.168
_refine_diff_density_min -1.820
_refine_diff_density_rms 0.148
_refine_ls_abs_structure_details 'Flack H D (1983), Acta Cryst. A39, 876-881'
_refine_ls_abs_structure_Flack 0.103(11)
_refine_ls_extinction_method none
_refine_ls_goodness_of_fit_ref 1.024
_refine_ls_hydrogen_treatment constr
_refine_ls_matrix_type full
_refine_ls_number_parameters 351
_refine_ls_number_reflns 8364
_refine_ls_number_restraints 0
_refine_ls_restrained_S_all 1.024
_refine_ls_R_factor_all 0.0547
_refine_ls_R_factor_gt 0.0428
_refine_ls_shift/su_max 0.002
_refine_ls_shift/su_mean 0.000
_refine_ls_structure_factor_coef Fsqd
_refine_ls_weighting_details 'calc w=1/[\s^2^(Fo^2^)+(0.0666P)^2^+0.0000P] where P=(Fo^2^+2Fc^2^)/3'
_refine_ls_weighting_scheme calc
_refine_ls_wR_factor_gt 0.1172
_refine_ls_wR_factor_ref 0.1207
_reflns_number_gt 6923
_reflns_number_total 8364
_reflns_threshold_expression >2sigma(I)
_cod_data_source_file om8009969_si_001.cif
_cod_data_source_block rnp0602m
_cod_depositor_comments
;
The following automatic conversions were performed:

'_symmetry_cell_setting' value 'Orthorhombic' changed to
'orthorhombic' according to
/home/saulius/struct/CIF-dictionaries/cif_core.dic dictionary named
'cif_core.dic' version 2.4.2 from 2011-04-26.

Automatic conversion script
Id: cif_fix_values 1715 2011-07-08 13:25:40Z adriana 
;
_cod_original_sg_symbol_H-M P2(1)2(1)2(1)
_cod_database_code 4068643

loop_
_symmetry_equiv_pos_as_xyz
'x, y, z'
'-x+1/2, -y, z+1/2'
'-x, y+1/2, -z+1/2'
'x+1/2, -y+1/2, -z'

loop_
_atom_site_label
_atom_site_type_symbol
_atom_site_fract_x
_atom_site_fract_y
_atom_site_fract_z
_atom_site_U_iso_or_equiv
_atom_site_adp_type
_atom_site_occupancy
_atom_site_symmetry_multiplicity
_atom_site_calc_flag
_atom_site_refinement_flags
Br1 Br 0.94593(7) 0.68495(4) 0.96170(3) 0.03281(15) Uani 1 1 d .
C1 C 0.6836(6) 0.5293(3) 0.8533(2) 0.0153(10) Uani 1 1 d .
C2 C 0.7125(7) 0.5223(3) 0.9167(2) 0.0179(9) Uani 1 1 d .
C3 C 0.5930(6) 0.5690(3) 0.9498(2) 0.0159(10) Uani 1 1 d .
C4 C 0.4838(6) 0.6020(3) 0.9042(2) 0.0158(10) Uani 1 1 d .
C5 C 0.5432(6) 0.5795(3) 0.8442(2) 0.0139(9) Uani 1 1 d .
C6 C 0.7683(7) 0.4851(3) 0.8013(2) 0.0209(11) Uani 1 1 d .
H6A H 0.8753 0.4690 0.8148 0.031 Uiso 1 1 calc R
H6B H 0.7765 0.5221 0.7656 0.031 Uiso 1 1 calc R
H6C H 0.7079 0.4355 0.7897 0.031 Uiso 1 1 calc R
C7 C 0.8441(7) 0.4755(4) 0.9483(3) 0.0281(13) Uani 1 1 d .
H7A H 0.7985 0.4302 0.9727 0.042 Uiso 1 1 calc R
H7B H 0.9029 0.5130 0.9756 0.042 Uiso 1 1 calc R
H7C H 0.9167 0.4527 0.9172 0.042 Uiso 1 1 calc R
C8 C 0.5778(7) 0.5755(3) 1.0187(2) 0.0234(11) Uani 1 1 d .
H8A H 0.5213 0.5269 1.0345 0.035 Uiso 1 1 calc R
H8B H 0.5179 0.6257 1.0292 0.035 Uiso 1 1 calc R
H8C H 0.6841 0.5783 1.0372 0.035 Uiso 1 1 calc R
C9 C 0.3374(6) 0.6499(4) 0.9163(2) 0.0218(10) Uani 1 1 d .
H9A H 0.3127 0.6845 0.8803 0.033 Uiso 1 1 calc R
H9B H 0.3535 0.6854 0.9525 0.033 Uiso 1 1 calc R
H9C H 0.2488 0.6118 0.9241 0.033 Uiso 1 1 calc R
C10 C 0.4671(6) 0.5967(3) 0.7830(2) 0.0188(10) Uani 1 1 d .
H10A H 0.4196 0.5457 0.7668 0.028 Uiso 1 1 calc R
H10B H 0.5479 0.6170 0.7540 0.028 Uiso 1 1 calc R
H10C H 0.3839 0.6388 0.7881 0.028 Uiso 1 1 calc R
C11 C 0.6220(6) 0.8175(3) 0.8491(2) 0.0126(9) Uani 1 1 d .
H11 H 0.5336 0.7875 0.8276 0.015 Uiso 1 1 calc R
C12 C 0.7708(6) 0.8079(3) 0.81000(19) 0.0111(8) Uani 1 1 d .
H12 H 0.8576 0.8419 0.8289 0.013 Uiso 1 1 calc R
C13 C 0.5686(6) 0.9065(3) 0.8585(2) 0.0149(9) Uani 1 1 d .
C14 C 0.6760(7) 0.9691(3) 0.8755(2) 0.0214(11) Uani 1 1 d .
H14 H 0.7858 0.9564 0.8807 0.026 Uiso 1 1 calc R
C15 C 0.6226(7) 1.0494(3) 0.8849(3) 0.0273(12) Uani 1 1 d .
H15 H 0.6968 1.0919 0.8945 0.033 Uiso 1 1 calc R
C16 C 0.4648(7) 1.0678(3) 0.8805(2) 0.0264(13) Uani 1 1 d .
H16 H 0.4294 1.1229 0.8870 0.032 Uiso 1 1 calc R
C17 C 0.3546(7) 1.0055(3) 0.8662(2) 0.0233(11) Uani 1 1 d .
H17 H 0.2441 1.0180 0.8644 0.028 Uiso 1 1 calc R
C18 C 0.4073(6) 0.9261(3) 0.8550(2) 0.0184(10) Uani 1 1 d .
H18 H 0.3325 0.8841 0.8447 0.022 Uiso 1 1 calc R
C19 C 0.7410(5) 0.8396(3) 0.7452(2) 0.0135(9) Uani 1 1 d .
C20 C 0.6311(7) 0.8003(3) 0.7065(2) 0.0214(11) Uani 1 1 d .
H20 H 0.5755 0.7529 0.7210 0.026 Uiso 1 1 calc R
C21 C 0.6022(7) 0.8293(3) 0.6474(2) 0.0260(12) Uani 1 1 d .
H21 H 0.5306 0.8003 0.6211 0.031 Uiso 1 1 calc R
C22 C 0.6780(7) 0.9011(3) 0.6263(2) 0.0213(11) Uani 1 1 d .
H22 H 0.6560 0.9222 0.5863 0.026 Uiso 1 1 calc R
C23 C 0.7856(7) 0.9408(3) 0.6646(2) 0.0231(10) Uani 1 1 d .
H23 H 0.8384 0.9894 0.6506 0.028 Uiso 1 1 calc R
C24 C 0.8167(6) 0.9105(3) 0.7230(2) 0.0160(10) Uani 1 1 d .
H24 H 0.8913 0.9385 0.7485 0.019 Uiso 1 1 calc R
C25 C 1.0220(6) 0.7114(3) 0.7139(2) 0.0126(9) Uani 1 1 d .
C26 C 0.9217(7) 0.6679(3) 0.6757(2) 0.0256(12) Uani 1 1 d .
H26 H 0.8390 0.6350 0.6929 0.031 Uiso 1 1 calc R
C27 C 0.9407(7) 0.6717(3) 0.6121(2) 0.0287(12) Uani 1 1 d .
H27 H 0.8734 0.6394 0.5864 0.034 Uiso 1 1 calc R
C28 C 1.0543(7) 0.7211(3) 0.5857(2) 0.0205(10) Uani 1 1 d .
C29 C 1.1555(7) 0.7648(4) 0.6250(3) 0.0269(12) Uani 1 1 d .
H29 H 1.2374 0.7984 0.6080 0.032 Uiso 1 1 calc R
C30 C 1.1384(6) 0.7600(3) 0.6887(2) 0.0179(10) Uani 1 1 d .
H30 H 1.2077 0.7906 0.7148 0.022 Uiso 1 1 calc R
C31 C 1.0703(8) 0.7282(4) 0.5161(3) 0.0335(14) Uani 1 1 d .
H31A H 1.0349 0.6765 0.4967 0.050 Uiso 1 1 calc R
H31B H 1.1820 0.7386 0.5053 0.050 Uiso 1 1 calc R
H31C H 1.0043 0.7742 0.5013 0.050 Uiso 1 1 calc R
N1 N 0.6503(5) 0.7756(2) 0.90806(18) 0.0141(8) Uani 1 1 d .
H1A H 0.5778 0.7815 0.9368 0.015(14) Uiso 1 1 d R
H1B H 0.7179 0.7873 0.9315 0.015(12) Uiso 1 1 d R
N2 N 0.8198(4) 0.7189(2) 0.81223(18) 0.0124(8) Uani 1 1 d .
O1 O 1.1095(4) 0.7663(2) 0.81989(16) 0.0177(7) Uani 1 1 d .
O2 O 1.0377(4) 0.6183(2) 0.81042(15) 0.0170(7) Uani 1 1 d .
Rh1 Rh 0.71913(4) 0.65255(2) 0.891116(15) 0.01056(8) Uani 1 1 d .
S1 S 1.00300(14) 0.70321(7) 0.79582(5) 0.0127(2) Uani 1 1 d .

loop_
_atom_site_aniso_label
_atom_site_aniso_U_11
_atom_site_aniso_U_22
_atom_site_aniso_U_33
_atom_site_aniso_U_23
_atom_site_aniso_U_13
_atom_site_aniso_U_12
Br1 0.0268(3) 0.0441(4) 0.0275(3) -0.0060(3) -0.0043(2) 0.0007(3)
C1 0.018(3) 0.013(2) 0.014(2) 0.0003(17) 0.0011(18) -0.0002(18)
C2 0.022(2) 0.009(2) 0.023(2) 0.0023(17) 0.002(2) 0.002(2)
C3 0.017(2) 0.015(2) 0.015(2) 0.0020(18) 0.0021(18) 0.0001(18)
C4 0.016(2) 0.017(2) 0.015(2) 0.0007(17) 0.0047(18) -0.0064(18)
C5 0.015(2) 0.011(2) 0.015(2) -0.0001(17) 0.0028(18) -0.0017(18)
C6 0.023(3) 0.022(2) 0.018(2) -0.0030(19) 0.001(2) 0.002(2)
C7 0.031(3) 0.027(3) 0.026(3) 0.008(2) -0.002(2) 0.011(2)
C8 0.028(3) 0.029(3) 0.014(2) 0.007(2) 0.002(2) 0.001(2)
C9 0.012(2) 0.028(3) 0.026(2) -0.009(2) 0.0003(19) -0.001(2)
C10 0.018(3) 0.024(3) 0.014(2) -0.0007(19) 0.0011(19) -0.002(2)
C11 0.011(2) 0.016(2) 0.011(2) 0.0001(17) -0.0013(17) 0.0000(18)
C12 0.0095(19) 0.010(2) 0.0135(19) 0.0014(16) -0.0027(18) 0.0038(18)
C13 0.017(2) 0.014(2) 0.013(2) 0.0034(17) 0.0007(19) 0.0034(19)
C14 0.026(3) 0.016(2) 0.022(3) -0.0051(19) -0.0023(19) 0.003(2)
C15 0.033(3) 0.024(3) 0.026(3) -0.004(2) 0.004(3) 0.000(2)
C16 0.041(3) 0.017(2) 0.021(3) 0.002(2) 0.006(2) 0.013(2)
C17 0.026(3) 0.023(3) 0.021(3) 0.000(2) 0.006(2) 0.012(2)
C18 0.020(3) 0.021(2) 0.014(2) 0.0057(19) 0.0029(19) 0.005(2)
C19 0.012(2) 0.014(2) 0.0140(19) 0.0011(17) 0.0013(15) 0.0029(17)
C20 0.029(3) 0.017(2) 0.017(2) 0.004(2) -0.004(2) -0.005(2)
C21 0.033(3) 0.028(3) 0.017(2) -0.002(2) -0.009(2) -0.008(2)
C22 0.031(3) 0.019(2) 0.013(2) 0.0063(18) -0.0014(19) 0.008(2)
C23 0.029(3) 0.017(2) 0.024(3) 0.0079(19) 0.004(2) 0.001(2)
C24 0.016(3) 0.017(2) 0.015(2) -0.0018(18) 0.0018(17) 0.0012(18)
C25 0.014(2) 0.011(2) 0.012(2) -0.0026(17) 0.0022(17) 0.0006(17)
C26 0.024(3) 0.036(3) 0.016(2) 0.001(2) 0.004(2) -0.016(2)
C27 0.035(3) 0.034(3) 0.017(2) -0.003(2) 0.003(2) -0.014(2)
C28 0.024(3) 0.024(3) 0.013(2) -0.0022(19) 0.002(2) 0.002(2)
C29 0.030(3) 0.024(3) 0.027(3) 0.006(2) 0.009(2) -0.006(2)
C30 0.018(2) 0.020(2) 0.016(2) 0.0026(19) 0.0008(19) -0.004(2)
C31 0.040(4) 0.044(4) 0.016(3) 0.000(2) 0.010(3) -0.006(3)
N1 0.016(2) 0.015(2) 0.0112(19) -0.0019(15) -0.0004(16) 0.0000(16)
N2 0.012(2) 0.0119(18) 0.0129(18) 0.0024(14) 0.0023(14) -0.0003(14)
O1 0.0138(16) 0.0237(18) 0.0156(16) -0.0050(14) 0.0017(13) -0.0041(14)
O2 0.0159(17) 0.0183(17) 0.0168(17) 0.0023(13) 0.0010(14) 0.0034(14)
Rh1 0.01012(14) 0.01273(15) 0.00882(14) 0.00040(14) 0.00058(14) 0.00136(14)
S1 0.0101(5) 0.0162(6) 0.0118(5) -0.0001(4) 0.0013(4) 0.0006(4)

loop_
_atom_type_symbol
_atom_type_description
_atom_type_scat_dispersion_real
_atom_type_scat_dispersion_imag
_atom_type_scat_source
C C 0.0033 0.0016 'International Tables Vol C Tables 4.2.6.8 and 6.1.1.4'
H H 0.0000 0.0000 'International Tables Vol C Tables 4.2.6.8 and 6.1.1.4'
N N 0.0061 0.0033 'International Tables Vol C Tables 4.2.6.8 and 6.1.1.4'
O O 0.0106 0.0060 'International Tables Vol C Tables 4.2.6.8 and 6.1.1.4'
S S 0.1246 0.1234 'International Tables Vol C Tables 4.2.6.8 and 6.1.1.4'
Br Br -0.2901 2.4595 'International Tables Vol C Tables 4.2.6.8 and 6.1.1.4'
Rh Rh -1.1178 0.9187 'International Tables Vol C Tables 4.2.6.8 and 6.1.1.4'

loop_
_geom_angle_atom_site_label_1
_geom_angle_atom_site_label_2
_geom_angle_atom_site_label_3
_geom_angle
C2 C1 C5 108.7(4)
C2 C1 C6 127.8(5)
C5 C1 C6 123.2(4)
C2 C1 Rh1 71.3(3)
C5 C1 Rh1 69.4(3)
C6 C1 Rh1 130.4(3)
C1 C2 C3 108.9(5)
C1 C2 C7 127.9(5)
C3 C2 C7 123.2(5)
C1 C2 Rh1 71.1(3)
C3 C2 Rh1 68.9(3)
C7 C2 Rh1 125.7(4)
C2 C3 C4 107.0(4)
C2 C3 C8 126.0(5)
C4 C3 C8 126.8(5)
C2 C3 Rh1 71.9(3)
C4 C3 Rh1 71.0(3)
C8 C3 Rh1 126.1(4)
C5 C4 C3 107.7(4)
C5 C4 C9 125.6(5)
C3 C4 C9 126.7(4)
C5 C4 Rh1 70.1(3)
C3 C4 Rh1 69.5(3)
C9 C4 Rh1 126.0(3)
C4 C5 C1 107.6(4)
C4 C5 C10 127.2(5)
C1 C5 C10 125.0(4)
C4 C5 Rh1 70.9(3)
C1 C5 Rh1 71.5(3)
C10 C5 Rh1 127.6(3)
C1 C6 H6A 109.5
C1 C6 H6B 109.5
H6A C6 H6B 109.5
C1 C6 H6C 109.5
H6A C6 H6C 109.5
H6B C6 H6C 109.5
C2 C7 H7A 109.5
C2 C7 H7B 109.5
H7A C7 H7B 109.5
C2 C7 H7C 109.5
H7A C7 H7C 109.5
H7B C7 H7C 109.5
C3 C8 H8A 109.5
C3 C8 H8B 109.5
H8A C8 H8B 109.5
C3 C8 H8C 109.5
H8A C8 H8C 109.5
H8B C8 H8C 109.5
C4 C9 H9A 109.5
C4 C9 H9B 109.5
H9A C9 H9B 109.5
C4 C9 H9C 109.5
H9A C9 H9C 109.5
H9B C9 H9C 109.5
C5 C10 H10A 109.5
C5 C10 H10B 109.5
H10A C10 H10B 109.5
C5 C10 H10C 109.5
H10A C10 H10C 109.5
H10B C10 H10C 109.5
N1 C11 C12 107.8(4)
N1 C11 C13 111.5(4)
C12 C11 C13 114.5(4)
N1 C11 H11 107.6
C12 C11 H11 107.6
C13 C11 H11 107.6
N2 C12 C19 113.6(4)
N2 C12 C11 107.8(4)
C19 C12 C11 110.3(4)
N2 C12 H12 108.3
C19 C12 H12 108.3
C11 C12 H12 108.3
C18 C13 C14 118.4(5)
C18 C13 C11 119.6(5)
C14 C13 C11 121.8(4)
C15 C14 C13 120.2(5)
C15 C14 H14 119.9
C13 C14 H14 119.9
C16 C15 C14 120.6(6)
C16 C15 H15 119.7
C14 C15 H15 119.7
C15 C16 C17 120.1(5)
C15 C16 H16 119.9
C17 C16 H16 119.9
C18 C17 C16 119.6(5)
C18 C17 H17 120.2
C16 C17 H17 120.2
C17 C18 C13 120.9(5)
C17 C18 H18 119.5
C13 C18 H18 119.5
C24 C19 C20 117.8(4)
C24 C19 C12 121.4(4)
C20 C19 C12 120.7(4)
C21 C20 C19 121.1(5)
C21 C20 H20 119.5
C19 C20 H20 119.5
C20 C21 C22 120.1(5)
C20 C21 H21 119.9
C22 C21 H21 119.9
C23 C22 C21 119.0(5)
C23 C22 H22 120.5
C21 C22 H22 120.5
C24 C23 C22 120.5(5)
C24 C23 H23 119.7
C22 C23 H23 119.7
C23 C24 C19 121.4(5)
C23 C24 H24 119.3
C19 C24 H24 119.3
C30 C25 C26 119.4(4)
C30 C25 S1 120.2(4)
C26 C25 S1 120.4(4)
C25 C26 C27 120.3(5)
C25 C26 H26 119.9
C27 C26 H26 119.9
C28 C27 C26 121.4(5)
C28 C27 H27 119.3
C26 C27 H27 119.3
C27 C28 C29 117.7(5)
C27 C28 C31 121.4(5)
C29 C28 C31 120.9(5)
C30 C29 C28 121.0(5)
C30 C29 H29 119.5
C28 C29 H29 119.5
C25 C30 C29 120.2(5)
C25 C30 H30 119.9
C29 C30 H30 119.9
C28 C31 H31A 109.5
C28 C31 H31B 109.5
H31A C31 H31B 109.5
C28 C31 H31C 109.5
H31A C31 H31C 109.5
H31B C31 H31C 109.5
C11 N1 Rh1 109.2(3)
C11 N1 H1A 117.2
Rh1 N1 H1A 114.7
C11 N1 H1B 124.9
Rh1 N1 H1B 98.2
H1A N1 H1B 90.8
C12 N2 S1 114.2(3)
C12 N2 Rh1 112.9(3)
S1 N2 Rh1 117.9(2)
N1 Rh1 C3 110.91(17)
N1 Rh1 C5 114.42(18)
C3 Rh1 C5 65.99(18)
N1 Rh1 C4 94.78(18)
C3 Rh1 C4 39.48(18)
C5 Rh1 C4 39.04(17)
N1 Rh1 C1 153.41(17)
C3 Rh1 C1 65.00(19)
C5 Rh1 C1 39.05(18)
C4 Rh1 C1 64.95(18)
N1 Rh1 C2 149.58(17)
C3 Rh1 C2 39.17(19)
C5 Rh1 C2 64.6(2)
C4 Rh1 C2 65.0(2)
C1 Rh1 C2 37.54(18)
N1 Rh1 N2 77.27(15)
C3 Rh1 N2 165.16(17)
C5 Rh1 N2 99.53(16)
C4 Rh1 N2 129.95(16)
C1 Rh1 N2 101.97(16)
C2 Rh1 N2 133.05(17)
N1 Rh1 Br1 84.52(12)
C3 Rh1 Br1 98.39(14)
C5 Rh1 Br1 158.38(13)
C4 Rh1 Br1 134.23(13)
C1 Rh1 Br1 121.82(13)
C2 Rh1 Br1 93.77(15)
N2 Rh1 Br1 94.65(10)
O2 S1 O1 117.8(2)
O2 S1 N2 107.3(2)
O1 S1 N2 113.7(2)
O2 S1 C25 105.8(2)
O1 S1 C25 104.4(2)
N2 S1 C25 107.2(2)

loop_
_geom_bond_atom_site_label_1
_geom_bond_atom_site_label_2
_geom_bond_distance
Br1 Rh1 2.4968(7)
C1 C2 1.399(7)
C1 C5 1.444(7)
C1 C6 1.511(7)
C1 Rh1 2.173(5)
C2 C3 1.445(7)
C2 C7 1.503(8)
C2 Rh1 2.175(5)
C3 C4 1.449(7)
C3 C8 1.500(7)
C3 Rh1 2.135(5)
C4 C5 1.437(6)
C4 C9 1.476(7)
C4 Rh1 2.155(5)
C5 C10 1.498(7)
C5 Rh1 2.145(5)
C6 H6A 0.9800
C6 H6B 0.9800
C6 H6C 0.9800
C7 H7A 0.9800
C7 H7B 0.9800
C7 H7C 0.9800
C8 H8A 0.9800
C8 H8B 0.9800
C8 H8C 0.9800
C9 H9A 0.9800
C9 H9B 0.9800
C9 H9C 0.9800
C10 H10A 0.9800
C10 H10B 0.9800
C10 H10C 0.9800
C11 N1 1.465(6)
C11 C12 1.517(7)
C11 C13 1.520(7)
C11 H11 1.0000
C12 N2 1.496(6)
C12 C19 1.515(6)
C12 H12 1.0000
C13 C18 1.393(7)
C13 C14 1.404(7)
C14 C15 1.386(7)
C14 H14 0.9500
C15 C16 1.360(8)
C15 H15 0.9500
C16 C17 1.400(8)
C16 H16 0.9500
C17 C18 1.378(7)
C17 H17 0.9500
C18 H18 0.9500
C19 C24 1.396(7)
C19 C20 1.399(7)
C20 C21 1.383(7)
C20 H20 0.9500
C21 C22 1.400(8)
C21 H21 0.9500
C22 C23 1.383(8)
C22 H22 0.9500
C23 C24 1.381(7)
C23 H23 0.9500
C24 H24 0.9500
C25 C30 1.366(7)
C25 C26 1.374(7)
C25 S1 1.786(5)
C26 C27 1.388(7)
C26 H26 0.9500
C27 C28 1.367(7)
C27 H27 0.9500
C28 C29 1.394(8)
C28 C31 1.518(7)
C29 C30 1.390(7)
C29 H29 0.9500
C30 H30 0.9500
C31 H31A 0.9800
C31 H31B 0.9800
C31 H31C 0.9800
N1 Rh1 2.101(4)
N1 H1A 0.8767
N1 H1B 0.7846
N2 S1 1.598(4)
N2 Rh1 2.186(4)
O1 S1 1.453(4)
O2 S1 1.437(3)

loop_
_geom_hbond_atom_site_label_D
_geom_hbond_atom_site_label_H
_geom_hbond_atom_site_label_A
_geom_hbond_distance_DH
_geom_hbond_distance_HA
_geom_hbond_distance_DA
_geom_hbond_angle_DHA
_geom_hbond_site_symmetry_A
N1 H1A Br1 0.88 2.52 3.362(4) 161.6 4_467
N1 H1B Br1 0.78 2.61 3.106(4) 122.6 .

loop_
_geom_torsion_atom_site_label_1
_geom_torsion_atom_site_label_2
_geom_torsion_atom_site_label_3
_geom_torsion_atom_site_label_4
_geom_torsion
C5 C1 C2 C3 -0.9(6)
C6 C1 C2 C3 -174.1(5)
Rh1 C1 C2 C3 58.7(3)
C5 C1 C2 C7 179.3(5)
C6 C1 C2 C7 6.1(9)
Rh1 C1 C2 C7 -121.0(6)
C5 C1 C2 Rh1 -59.6(3)
C6 C1 C2 Rh1 127.2(5)
C1 C2 C3 C4 2.7(6)
C7 C2 C3 C4 -177.5(5)
Rh1 C2 C3 C4 62.8(3)
C1 C2 C3 C8 177.9(5)
C7 C2 C3 C8 -2.3(8)
Rh1 C2 C3 C8 -122.0(5)
C1 C2 C3 Rh1 -60.1(4)
C7 C2 C3 Rh1 119.7(5)
C2 C3 C4 C5 -3.4(5)
C8 C3 C4 C5 -178.6(5)
Rh1 C3 C4 C5 59.9(3)
C2 C3 C4 C9 176.4(5)
C8 C3 C4 C9 1.2(8)
Rh1 C3 C4 C9 -120.2(5)
C2 C3 C4 Rh1 -63.4(3)
C8 C3 C4 Rh1 121.4(5)
C3 C4 C5 C1 2.9(5)
C9 C4 C5 C1 -176.9(5)
Rh1 C4 C5 C1 62.5(3)
C3 C4 C5 C10 177.3(5)
C9 C4 C5 C10 -2.6(8)
Rh1 C4 C5 C10 -123.2(5)
C3 C4 C5 Rh1 -59.6(3)
C9 C4 C5 Rh1 120.6(5)
C2 C1 C5 C4 -1.3(5)
C6 C1 C5 C4 172.3(4)
Rh1 C1 C5 C4 -62.1(3)
C2 C1 C5 C10 -175.8(5)
C6 C1 C5 C10 -2.2(7)
Rh1 C1 C5 C10 123.5(5)
C2 C1 C5 Rh1 60.8(4)
C6 C1 C5 Rh1 -125.6(5)
N1 C11 C12 N2 47.7(5)
C13 C11 C12 N2 172.4(4)
N1 C11 C12 C19 172.2(4)
C13 C11 C12 C19 -63.1(5)
N1 C11 C13 C18 -99.2(5)
C12 C11 C13 C18 138.1(4)
N1 C11 C13 C14 75.8(6)
C12 C11 C13 C14 -47.0(6)
C18 C13 C14 C15 -3.8(7)
C11 C13 C14 C15 -178.8(5)
C13 C14 C15 C16 3.0(8)
C14 C15 C16 C17 -0.1(9)
C15 C16 C17 C18 -1.9(8)
C16 C17 C18 C13 1.0(8)
C14 C13 C18 C17 1.8(7)
C11 C13 C18 C17 176.9(4)
N2 C12 C19 C24 -126.6(5)
C11 C12 C19 C24 112.3(5)
N2 C12 C19 C20 56.0(6)
C11 C12 C19 C20 -65.1(6)
C24 C19 C20 C21 2.0(8)
C12 C19 C20 C21 179.4(5)
C19 C20 C21 C22 -2.8(9)
C20 C21 C22 C23 2.0(9)
C21 C22 C23 C24 -0.5(8)
C22 C23 C24 C19 -0.3(8)
C20 C19 C24 C23 -0.4(7)
C12 C19 C24 C23 -177.9(5)
C30 C25 C26 C27 1.5(8)
S1 C25 C26 C27 -177.4(4)
C25 C26 C27 C28 -2.7(9)
C26 C27 C28 C29 2.8(9)
C26 C27 C28 C31 -177.2(6)
C27 C28 C29 C30 -1.7(9)
C31 C28 C29 C30 178.3(5)
C26 C25 C30 C29 -0.4(8)
S1 C25 C30 C29 178.4(4)
C28 C29 C30 C25 0.5(8)
C12 C11 N1 Rh1 -54.6(4)
C13 C11 N1 Rh1 178.9(3)
C19 C12 N2 S1 79.2(4)
C11 C12 N2 S1 -158.3(3)
C19 C12 N2 Rh1 -142.5(3)
C11 C12 N2 Rh1 -20.0(4)
C11 N1 Rh1 C3 -134.0(3)
C11 N1 Rh1 C5 -61.8(3)
C11 N1 Rh1 C4 -96.9(3)
C11 N1 Rh1 C1 -58.3(5)
C11 N1 Rh1 C2 -142.8(4)
C11 N1 Rh1 N2 33.0(3)
C11 N1 Rh1 Br1 129.1(3)
C2 C3 Rh1 N1 -173.0(3)
C4 C3 Rh1 N1 71.1(3)
C8 C3 Rh1 N1 -51.1(5)
C2 C3 Rh1 C5 78.7(3)
C4 C3 Rh1 C5 -37.2(3)
C8 C3 Rh1 C5 -159.4(5)
C2 C3 Rh1 C4 115.9(4)
C8 C3 Rh1 C4 -122.2(6)
C2 C3 Rh1 C1 35.6(3)
C4 C3 Rh1 C1 -80.3(3)
C8 C3 Rh1 C1 157.5(5)
C4 C3 Rh1 C2 -115.9(4)
C8 C3 Rh1 C2 121.9(6)
C2 C3 Rh1 N2 65.6(7)
C4 C3 Rh1 N2 -50.3(8)
C8 C3 Rh1 N2 -172.5(5)
C2 C3 Rh1 Br1 -85.7(3)
C4 C3 Rh1 Br1 158.4(2)
C8 C3 Rh1 Br1 36.2(4)
C4 C5 Rh1 N1 -65.5(3)
C1 C5 Rh1 N1 177.6(2)
C10 C5 Rh1 N1 57.2(5)
C4 C5 Rh1 C3 37.6(3)
C1 C5 Rh1 C3 -79.3(3)
C10 C5 Rh1 C3 160.3(5)
C1 C5 Rh1 C4 -116.9(4)
C10 C5 Rh1 C4 122.7(6)
C4 C5 Rh1 C1 116.9(4)
C10 C5 Rh1 C1 -120.4(5)
C4 C5 Rh1 C2 80.9(3)
C1 C5 Rh1 C2 -36.0(3)
C10 C5 Rh1 C2 -156.4(5)
C4 C5 Rh1 N2 -145.8(3)
C1 C5 Rh1 N2 97.3(3)
C10 C5 Rh1 N2 -23.1(4)
C4 C5 Rh1 Br1 83.9(4)
C1 C5 Rh1 Br1 -33.0(5)
C10 C5 Rh1 Br1 -153.4(3)
C5 C4 Rh1 N1 123.8(3)
C3 C4 Rh1 N1 -117.5(3)
C9 C4 Rh1 N1 3.6(4)
C5 C4 Rh1 C3 -118.7(4)
C9 C4 Rh1 C3 121.1(5)
C3 C4 Rh1 C5 118.7(4)
C9 C4 Rh1 C5 -120.1(5)
C5 C4 Rh1 C1 -38.3(3)
C3 C4 Rh1 C1 80.4(3)
C9 C4 Rh1 C1 -158.5(5)
C5 C4 Rh1 C2 -79.9(3)
C3 C4 Rh1 C2 38.8(3)
C9 C4 Rh1 C2 159.9(5)
C5 C4 Rh1 N2 46.4(3)
C3 C4 Rh1 N2 165.1(3)
C9 C4 Rh1 N2 -73.8(5)
C5 C4 Rh1 Br1 -149.3(2)
C3 C4 Rh1 Br1 -30.5(3)
C9 C4 Rh1 Br1 90.6(4)
C2 C1 Rh1 N1 -124.2(4)
C5 C1 Rh1 N1 -5.0(5)
C6 C1 Rh1 N1 111.7(5)
C2 C1 Rh1 C3 -37.1(3)
C5 C1 Rh1 C3 82.1(3)
C6 C1 Rh1 C3 -161.3(5)
C2 C1 Rh1 C5 -119.2(4)
C6 C1 Rh1 C5 116.6(6)
C2 C1 Rh1 C4 -80.9(3)
C5 C1 Rh1 C4 38.3(3)
C6 C1 Rh1 C4 154.9(5)
C5 C1 Rh1 C2 119.2(4)
C6 C1 Rh1 C2 -124.2(6)
C2 C1 Rh1 N2 150.4(3)
C5 C1 Rh1 N2 -90.4(3)
C6 C1 Rh1 N2 26.2(5)
C2 C1 Rh1 Br1 47.1(4)
C5 C1 Rh1 Br1 166.3(2)
C6 C1 Rh1 Br1 -77.0(5)
C1 C2 Rh1 N1 133.0(3)
C3 C2 Rh1 N1 13.1(6)
C7 C2 Rh1 N1 -103.3(5)
C1 C2 Rh1 C3 119.9(5)
C7 C2 Rh1 C3 -116.4(6)
C1 C2 Rh1 C5 37.5(3)
C3 C2 Rh1 C5 -82.5(3)
C7 C2 Rh1 C5 161.1(5)
C1 C2 Rh1 C4 80.8(3)
C3 C2 Rh1 C4 -39.1(3)
C7 C2 Rh1 C4 -155.5(5)
C3 C2 Rh1 C1 -119.9(5)
C7 C2 Rh1 C1 123.7(6)
C1 C2 Rh1 N2 -41.4(4)
C3 C2 Rh1 N2 -161.4(3)
C7 C2 Rh1 N2 82.2(5)
C1 C2 Rh1 Br1 -141.4(3)
C3 C2 Rh1 Br1 98.7(3)
C7 C2 Rh1 Br1 -17.7(4)
C12 N2 Rh1 N1 -6.5(3)
S1 N2 Rh1 N1 130.2(3)
C12 N2 Rh1 C3 118.7(7)
S1 N2 Rh1 C3 -104.6(6)
C12 N2 Rh1 C5 106.6(3)
S1 N2 Rh1 C5 -116.8(3)
C12 N2 Rh1 C4 79.1(4)
S1 N2 Rh1 C4 -144.3(2)
C12 N2 Rh1 C1 146.3(3)
S1 N2 Rh1 C1 -77.1(3)
C12 N2 Rh1 C2 170.7(3)
S1 N2 Rh1 C2 -52.7(4)
C12 N2 Rh1 Br1 -89.8(3)
S1 N2 Rh1 Br1 46.9(2)
C12 N2 S1 O2 170.1(3)
Rh1 N2 S1 O2 33.9(3)
C12 N2 S1 O1 38.1(4)
Rh1 N2 S1 O1 -98.0(3)
C12 N2 S1 C25 -76.7(3)
Rh1 N2 S1 C25 147.1(2)
C30 C25 S1 O2 -115.2(4)
C26 C25 S1 O2 63.7(5)
C30 C25 S1 O1 9.7(5)
C26 C25 S1 O1 -171.4(4)
C30 C25 S1 N2 130.6(4)
C26 C25 S1 N2 -50.6(5)
